data_9007696
loop_
_publ_author_name
'Kuntzinger, S.'
'Ghermani, N. E.'
'Dusausoy, Y.'
'Lecomte, C.'

_publ_section_title
;
 Distribution and topology of the electron density in an aluminosilicate
 compound from high-resolution X-ray diffraction data: the case of scolecite
 Note: zeolite
;
_journal_issue 6
_journal_name_full 'Acta Crystallographica, Section B'
_journal_page_first 819
_journal_page_last 833
_journal_paper_doi 10.1107/S0108768198003954
_journal_volume 54
_journal_year 1998
_chemical_formula_sum 'Al2 Ca H6 O13 Si3'
_chemical_name_mineral Scolecite
_symmetry_space_group_name_H-M 'F 1 d 1'
_cell_angle_alpha 90
_cell_angle_beta 90.611
_cell_angle_gamma 90
_cell_formula_units_Z 8
_cell_length_a 18.489
_cell_length_b 18.959
_cell_length_c 6.519
_cell_volume 2284.994
_exptl_crystal_density_diffrn 2.281
_cod_original_formula_sum 'Si3 Al2 O13 Ca H6'
_cod_database_code 9007696

loop_
_symmetry_equiv_pos_as_xyz
x,y,z
x,1/2+y,1/2+z
1/2+x,y,1/2+z
1/2+x,1/2+y,z
1/4+x,1/4-y,1/4+z
1/4+x,3/4-y,3/4+z
3/4+x,1/4-y,3/4+z
3/4+x,3/4-y,1/4+z

loop_
_atom_site_aniso_label
_atom_site_aniso_U_11
_atom_site_aniso_U_22
_atom_site_aniso_U_33
_atom_site_aniso_U_12
_atom_site_aniso_U_13
_atom_site_aniso_U_23
Si1 0.00714 0.00687 0.00429 0.00014 0.00009 -0.00013
Si2 0.00489 0.00633 0.00625 -0.00064 -0.00042 -0.00035
Si3 0.00538 0.00621 0.00591 -0.00086 0.00040 0.00020
Al1 0.00645 0.00521 0.00603 -0.00011 -0.00035 -0.00013
Al2 0.00694 0.00544 0.00638 -0.00084 0.00011 0.00038
O1 0.01699 0.00843 0.00753 -0.00043 0.00162 0.00208
O2 0.01798 0.00926 0.00884 -0.00019 -0.00428 -0.00316
O3 0.00592 0.00668 0.01256 -0.00174 -0.00200 0.00118
O4 0.00711 0.00714 0.01211 -0.00276 -0.00032 0.00089
O5 0.01108 0.00824 0.01227 0.00245 -0.00043 -0.00421
O6 0.01259 0.01138 0.01251 0.00360 0.00175 0.00581
O7 0.00851 0.01026 0.01411 0.00239 -0.00546 -0.00056
O8 0.00997 0.01240 0.01213 0.00294 0.00373 -0.00024
O9 0.01055 0.01698 0.00941 -0.00153 0.00364 0.00120
O10 0.00816 0.01749 0.00651 -0.00047 -0.00156 -0.00336
Ca 0.01040 0.01143 0.01012 -0.00086 -0.00087 -0.00123
Ow1 0.05367 0.02130 0.02456 -0.00610 0.01784 -0.00982
Ow2 0.02719 0.03906 0.02009 -0.00773 0.01034 -0.01041
Ow3 0.01510 0.01373 0.04505 0.00110 -0.00359 0.00385

loop_
_atom_site_label
_atom_site_fract_x
_atom_site_fract_y
_atom_site_fract_z
_atom_site_U_iso_or_equiv
_atom_site_type_symbol
_atom_site_attached_hydrogens
Si1 0.00000 0.00440 0.00000 0.00610 Si 0
Si2 0.14988 0.20684 0.62016 0.00583 Si 0
Si3 -0.16554 -0.20757 0.62541 0.00583 Si 0
Al1 0.03301 0.09166 0.61111 0.00590 Al 0
Al2 -0.04989 -0.08706 0.61566 0.00625 Al 0
O1 0.01582 0.07447 0.86835 0.01097 O 0
O2 -0.01686 -0.06206 0.85576 0.01206 O 0
O3 0.07063 0.17453 0.57520 0.00840 O 0
O4 -0.08723 -0.17095 0.64018 0.00879 O 0
O5 0.09212 0.02618 0.52445 0.01053 O 0
O6 -0.10760 -0.02037 0.53075 0.01215 O 0
O7 0.20442 0.14616 0.70868 0.01100 O 0
O8 -0.23048 -0.15649 0.68706 0.01147 O 0
O9 0.18249 0.23368 0.40244 0.01229 O 0
O10 -0.17813 -0.23524 0.38923 0.01073 O 0
Ca 0.22398 0.01820 0.61487 0.01066 Ca 0
Ow1 0.03037 0.20119 0.06290 0.03308 O 0
Ow2 -0.05422 -0.20473 0.16290 0.02871 O 0
Ow3 0.06283 0.32038 0.35780 0.02465 O 0
H11 0.02405 0.16035 -0.01973 0.04023 H 0
H12 0.05935 0.23207 -0.01574 0.04873 H 0
H21 -0.09160 -0.21960 0.25195 0.03301 H 0
H22 -0.02417 -0.17535 0.24588 0.05306 H 0
H31 0.10722 0.32241 0.28559 0.03640 H 0
H32 0.04359 0.36680 0.35317 0.03909 H 0

loop_
_cod_changelog_entry_id
_cod_changelog_entry_author
_cod_changelog_entry_date
_cod_changelog_entry_text
1
;cod-tools version 3.8.0
Id: cif_guess_AMCSD_atom_types 9581 2023-05-17 12:35:41Z saulius
;
2023-05-18T08:42:15+03:00
;Derived atom types and hydrogen counts
from atom names that follow the AMCSD naming convention
(Wat == water, O-H == hydroxyl).
;

loop_
_cod_related_entry_id
_cod_related_entry_database
_cod_related_entry_code
1 AMCSD 0009906

_cod_duplicate_entry 2003123
